data_7153673
loop_
_publ_author_name
'Roy, Arundhati'
'Datar, Avdhoot'
'Kand, Dnyaneshwar'
'Saha, Tanmoy'
'Talukdar, Pinaki'

_publ_section_title
;
 A fluorescent off-on NBD-probe for F(-) sensing: theoretical validation
 and experimental studies.
;
_journal_issue 13
_journal_name_full 'Organic &amp; biomolecular chemistry'
_journal_page_first 2143
_journal_page_last 2149
_journal_paper_doi 10.1039/c3ob41886c
_journal_volume 12
_journal_year 2014
_chemical_formula_moiety 'C20 H24 N4 O6 Si'
_chemical_formula_sum 'C20 H24 N4 O6 Si'
_chemical_formula_weight 444.51
_chemical_name_systematic
; 
 ? 
;
_space_group_IT_number 2
_symmetry_cell_setting triclinic
_symmetry_space_group_name_Hall '-P 1'
_symmetry_space_group_name_H-M 'P -1'
_atom_sites_solution_hydrogens geom
_atom_sites_solution_primary direct
_atom_sites_solution_secondary difmap
_audit_creation_method SHELXL-97
_cell_angle_alpha 82.717(6)
_cell_angle_beta 84.770(6)
_cell_angle_gamma 86.359(6)
_cell_formula_units_Z 4
_cell_length_a 6.2718(19)
_cell_length_b 18.621(6)
_cell_length_c 19.391(6)
_cell_measurement_temperature 200(2)
_cell_volume 2233.9(12)
_computing_structure_refinement 'SHELXL-97 (Sheldrick, 2008)'
_computing_structure_solution 'SHELXS-97 (Sheldrick, 2008)'
_diffrn_ambient_temperature 200(2)
_diffrn_measured_fraction_theta_full 0.994
_diffrn_measured_fraction_theta_max 0.994
_diffrn_radiation_monochromator graphite
_diffrn_radiation_source 'fine-focus sealed tube'
_diffrn_radiation_type MoK\a
_diffrn_radiation_wavelength 0.71073
_diffrn_reflns_av_R_equivalents 0.1431
_diffrn_reflns_av_sigmaI/netI 0.1698
_diffrn_reflns_limit_h_max 8
_diffrn_reflns_limit_h_min -7
_diffrn_reflns_limit_k_max 24
_diffrn_reflns_limit_k_min -24
_diffrn_reflns_limit_l_max 23
_diffrn_reflns_limit_l_min -25
_diffrn_reflns_number 34431
_diffrn_reflns_theta_full 27.99
_diffrn_reflns_theta_max 27.99
_diffrn_reflns_theta_min 1.06
_exptl_absorpt_coefficient_mu 0.147
_exptl_absorpt_correction_T_max 0.6970
_exptl_absorpt_correction_T_min 0.5749
_exptl_crystal_colour Yellow
_exptl_crystal_density_diffrn 1.322
_exptl_crystal_density_method 'not measured'
_exptl_crystal_description Needle
_exptl_crystal_F_000 940
_exptl_crystal_size_max 0.16
_exptl_crystal_size_mid 0.14
_exptl_crystal_size_min 0.10
_refine_diff_density_max 0.647
_refine_diff_density_min -0.509
_refine_diff_density_rms 0.134
_refine_ls_extinction_method none
_refine_ls_goodness_of_fit_ref 0.947
_refine_ls_hydrogen_treatment mixed
_refine_ls_matrix_type full
_refine_ls_number_parameters 569
_refine_ls_number_reflns 10720
_refine_ls_number_restraints 0
_refine_ls_restrained_S_all 0.947
_refine_ls_R_factor_all 0.1875
_refine_ls_R_factor_gt 0.0793
_refine_ls_shift/su_max 0.000
_refine_ls_shift/su_mean 0.000
_refine_ls_structure_factor_coef Fsqd
_refine_ls_weighting_details 'calc w=1/[\s^2^(Fo^2^)+(0.1196P)^2^+0.0000P] where P=(Fo^2^+2Fc^2^)/3'
_refine_ls_weighting_scheme calc
_refine_ls_wR_factor_gt 0.1806
_refine_ls_wR_factor_ref 0.2393
_reflns_number_gt 5031
_reflns_number_total 10720
_reflns_threshold_expression >2sigma(I)
_cod_data_source_file c3ob41886c2.cif
_cod_data_source_block Compound1
_cod_depositor_comments
;
The following automatic conversions were performed:

'_symmetry_cell_setting' value 'Triclinic' changed to 'triclinic'
according to
/usr/data/users/saulius/crontab/automatic-downloads/current/RSC/lib/dictionaries/cif_core.dic
dictionary named 'cif_core.dic' version 2.4.2 from 2011-04-26.

Automatic conversion script
Id: cif_fix_values 2281 2013-09-26 08:29:07Z andrius 
;
_cod_original_sg_symbol_H-M P-1
_cod_database_code 7153673

loop_
_symmetry_equiv_pos_as_xyz
'x, y, z'
'-x, -y, -z'

loop_
_atom_site_label
_atom_site_type_symbol
_atom_site_fract_x
_atom_site_fract_y
_atom_site_fract_z
_atom_site_U_iso_or_equiv
_atom_site_adp_type
_atom_site_occupancy
_atom_site_symmetry_multiplicity
_atom_site_calc_flag
_atom_site_refinement_flags
Si1 Si 0.20148(18) 0.56573(7) 0.13592(7) 0.0213(3) Uani 1 1 d .
Si2 Si 0.4970(2) 0.89494(8) 0.90100(7) 0.0288(3) Uani 1 1 d .
O6 O 0.0668(5) 0.58346(17) 0.21046(16) 0.0257(7) Uani 1 1 d .
O5 O 0.1223(4) 0.88793(17) 0.32246(16) 0.0259(7) Uani 1 1 d .
O1 O 0.9263(5) 1.18861(18) 0.45361(18) 0.0318(8) Uani 1 1 d .
O4 O 0.0197(4) 0.94426(17) 0.41855(17) 0.0258(7) Uani 1 1 d .
O2 O 0.6736(5) 1.18361(19) 0.53800(18) 0.0313(8) Uani 1 1 d .
O3 O 0.9106(4) 1.06213(19) 0.29130(17) 0.0300(8) Uani 1 1 d .
O8 O -0.3775(5) 0.5224(2) 0.30677(18) 0.0360(9) Uani 1 1 d .
O11 O 0.3924(4) 0.69055(16) 0.58581(16) 0.0232(7) Uani 1 1 d .
O12 O 0.3726(5) 0.86269(19) 0.84089(17) 0.0316(8) Uani 1 1 d .
O10 O 0.4717(4) 0.58142(17) 0.54644(16) 0.0235(7) Uani 1 1 d .
O9 O -0.3928(4) 0.69898(18) 0.41910(16) 0.0266(7) Uani 1 1 d .
O7 O -0.1357(5) 0.43478(18) 0.32272(17) 0.0297(8) Uani 1 1 d .
N5 N 0.3259(5) 0.9710(2) 0.3474(2) 0.0226(8) Uani 1 1 d .
H47 H 0.3951 0.9614 0.3090 0.027 Uiso 1 1 calc R
N8 N 0.7514(6) 1.1675(2) 0.4814(2) 0.0256(9) Uani 1 1 d .
N4 N -0.2131(6) 0.4958(2) 0.3322(2) 0.0254(9) Uani 1 1 d .
N1 N 0.1803(5) 0.6544(2) 0.51346(18) 0.0212(8) Uani 1 1 d .
H22 H 0.1104 0.6945 0.5205 0.025 Uiso 1 1 calc R
N2 N -0.2159(5) 0.6990(2) 0.45700(19) 0.0224(8) Uani 1 1 d .
N3 N -0.3893(5) 0.6405(2) 0.3823(2) 0.0259(9) Uani 1 1 d .
C20 C 0.3110(8) 0.4439(3) 0.0675(3) 0.0361(12) Uani 1 1 d .
H33 H 0.4593 0.4540 0.0672 0.054 Uiso 1 1 calc R
H32 H 0.2515 0.4711 0.0276 0.054 Uiso 1 1 calc R
H31 H 0.2991 0.3930 0.0656 0.054 Uiso 1 1 calc R
C18 C 0.1874(6) 0.4657(2) 0.1349(2) 0.0227(10) Uani 1 1 d .
C13 C 0.0474(6) 0.6489(2) 0.2363(2) 0.0205(9) Uani 1 1 d .
C12 C 0.2009(6) 0.6677(3) 0.2776(2) 0.0233(10) Uani 1 1 d .
H44 H 0.3246 0.6382 0.2838 0.028 Uiso 1 1 calc R
C11 C 0.1683(7) 0.7303(3) 0.3092(2) 0.0243(10) Uani 1 1 d .
H43 H 0.2694 0.7417 0.3377 0.029 Uiso 1 1 calc R
C10 C -0.0132(6) 0.7770(2) 0.2993(2) 0.0231(10) Uani 1 1 d .
C9 C -0.0566(7) 0.8402(3) 0.3393(3) 0.0294(11) Uani 1 1 d .
H46 H -0.1894 0.8661 0.3269 0.035 Uiso 1 1 calc R
H45 H -0.0704 0.8239 0.3890 0.035 Uiso 1 1 calc R
C8 C 0.1396(7) 0.9342(2) 0.3681(2) 0.0227(10) Uani 1 1 d .
C5 C 0.4107(6) 1.0213(2) 0.3823(2) 0.0203(9) Uani 1 1 d .
C6 C 0.3245(7) 1.0508(2) 0.4403(2) 0.0232(10) Uani 1 1 d .
H48 H 0.1887 1.0388 0.4600 0.028 Uiso 1 1 calc R
C7 C 0.4411(6) 1.0996(2) 0.4703(2) 0.0229(10) Uani 1 1 d .
H49 H 0.3785 1.1179 0.5102 0.028 Uiso 1 1 calc R
C1 C 0.6389(6) 1.1216(2) 0.4447(2) 0.0224(10) Uani 1 1 d .
C19 C 0.2911(7) 0.4233(3) 0.1974(3) 0.0326(12) Uani 1 1 d .
H26 H 0.2182 0.4368 0.2400 0.049 Uiso 1 1 calc R
H34 H 0.4393 0.4341 0.1953 0.049 Uiso 1 1 calc R
H27 H 0.2806 0.3722 0.1962 0.049 Uiso 1 1 calc R
C21 C -0.0464(7) 0.4449(3) 0.1364(3) 0.0300(11) Uani 1 1 d .
H29 H -0.0497 0.3939 0.1337 0.045 Uiso 1 1 calc R
H30 H -0.1120 0.4715 0.0974 0.045 Uiso 1 1 calc R
H28 H -0.1235 0.4564 0.1790 0.045 Uiso 1 1 calc R
C16 C 0.0760(7) 0.6201(3) 0.0625(2) 0.0290(11) Uani 1 1 d .
H35 H -0.0682 0.6060 0.0615 0.044 Uiso 1 1 calc R
H36 H 0.1569 0.6120 0.0194 0.044 Uiso 1 1 calc R
H37 H 0.0741 0.6706 0.0683 0.044 Uiso 1 1 calc R
C17 C 0.4825(7) 0.5937(3) 0.1347(3) 0.0311(11) Uani 1 1 d .
H39 H 0.4811 0.6447 0.1383 0.047 Uiso 1 1 calc R
H38 H 0.5610 0.5838 0.0918 0.047 Uiso 1 1 calc R
H40 H 0.5499 0.5672 0.1733 0.047 Uiso 1 1 calc R
C2 C 0.7329(6) 1.0947(2) 0.3828(2) 0.0211(10) Uani 1 1 d .
C3 C 0.6177(6) 1.0448(2) 0.3530(2) 0.0217(10) Uani 1 1 d .
N6 N 0.7279(5) 1.0243(2) 0.2971(2) 0.0271(9) Uani 1 1 d .
N7 N 0.9157(5) 1.1057(2) 0.3442(2) 0.0276(9) Uani 1 1 d .
C15 C -0.1596(7) 0.7587(3) 0.2560(3) 0.0297(11) Uani 1 1 d .
H42 H -0.2794 0.7896 0.2477 0.036 Uiso 1 1 calc R
C14 C -0.1316(7) 0.6954(3) 0.2245(3) 0.0295(11) Uani 1 1 d .
H41 H -0.2322 0.6842 0.1957 0.035 Uiso 1 1 calc R
C22 C -0.1107(6) 0.5373(2) 0.3763(2) 0.0201(9) Uani 1 1 d .
C23 C -0.2073(6) 0.6028(2) 0.3970(2) 0.0195(9) Uani 1 1 d .
C24 C -0.1024(6) 0.6402(2) 0.4425(2) 0.0194(9) Uani 1 1 d .
C26 C 0.1002(6) 0.6137(2) 0.4683(2) 0.0176(9) Uani 1 1 d .
C29 C 0.3626(6) 0.6371(2) 0.5486(2) 0.0178(9) Uani 1 1 d .
C30 C 0.5622(6) 0.6765(3) 0.6327(2) 0.0261(11) Uani 1 1 d .
H20 H 0.7004 0.6851 0.6071 0.031 Uiso 1 1 calc R
H21 H 0.5636 0.6265 0.6540 0.031 Uiso 1 1 calc R
C31 C 0.5195(6) 0.7263(2) 0.6870(2) 0.0227(10) Uani 1 1 d .
C36 C 0.6609(7) 0.7777(3) 0.6962(2) 0.0254(10) Uani 1 1 d .
H17 H 0.7868 0.7821 0.6671 0.030 Uiso 1 1 calc R
C35 C 0.6186(7) 0.8228(3) 0.7480(2) 0.0276(11) Uani 1 1 d .
H16 H 0.7164 0.8566 0.7539 0.033 Uiso 1 1 calc R
C34 C 0.4278(7) 0.8172(3) 0.7914(2) 0.0273(11) Uani 1 1 d .
C39 C 0.6129(7) 0.8177(3) 0.9606(3) 0.0322(12) Uani 1 1 d .
C41 C 0.4438(10) 0.7613(3) 0.9816(3) 0.0559(17) Uani 1 1 d .
H7 H 0.5030 0.7213 1.0115 0.084 Uiso 1 1 calc R
H9 H 0.4013 0.7441 0.9405 0.084 Uiso 1 1 calc R
H8 H 0.3211 0.7830 1.0060 0.084 Uiso 1 1 calc R
C42 C 0.8104(8) 0.7807(3) 0.9241(3) 0.0429(14) Uani 1 1 d .
H6 H 0.9220 0.8144 0.9136 0.064 Uiso 1 1 calc R
H5 H 0.7722 0.7653 0.8817 0.064 Uiso 1 1 calc R
H4 H 0.8601 0.7394 0.9543 0.064 Uiso 1 1 calc R
C37 C 0.7044(9) 0.9585(3) 0.8608(3) 0.0453(14) Uani 1 1 d .
H14 H 0.8227 0.9316 0.8394 0.068 Uiso 1 1 calc R
H13 H 0.7541 0.9834 0.8962 0.068 Uiso 1 1 calc R
H15 H 0.6433 0.9931 0.8261 0.068 Uiso 1 1 calc R
C38 C 0.2772(8) 0.9469(3) 0.9478(3) 0.0499(16) Uani 1 1 d .
H12 H 0.2070 0.9811 0.9148 0.075 Uiso 1 1 calc R
H11 H 0.3363 0.9723 0.9811 0.075 Uiso 1 1 calc R
H10 H 0.1753 0.9140 0.9717 0.075 Uiso 1 1 calc R
C28 C 0.0828(6) 0.5134(2) 0.4001(2) 0.0226(10) Uani 1 1 d .
H25 H 0.1485 0.4708 0.3862 0.027 Uiso 1 1 calc R
C27 C 0.1874(6) 0.5513(2) 0.4455(2) 0.0223(10) Uani 1 1 d .
H24 H 0.3196 0.5329 0.4599 0.027 Uiso 1 1 calc R
C32 C 0.3288(7) 0.7224(3) 0.7307(2) 0.0283(11) Uani 1 1 d .
H18 H 0.2300 0.6889 0.7248 0.034 Uiso 1 1 calc R
C33 C 0.2851(7) 0.7669(3) 0.7819(3) 0.0290(11) Uani 1 1 d .
H19 H 0.1579 0.7630 0.8105 0.035 Uiso 1 1 calc R
C40 C 0.6818(9) 0.8453(4) 1.0261(3) 0.0513(16) Uani 1 1 d .
H2 H 0.5605 0.8686 1.0496 0.077 Uiso 1 1 calc R
H3 H 0.7913 0.8794 1.0128 0.077 Uiso 1 1 calc R
H1 H 0.7368 0.8052 1.0567 0.077 Uiso 1 1 calc R

loop_
_atom_site_aniso_label
_atom_site_aniso_U_11
_atom_site_aniso_U_22
_atom_site_aniso_U_33
_atom_site_aniso_U_23
_atom_site_aniso_U_13
_atom_site_aniso_U_12
Si1 0.0156(5) 0.0215(7) 0.0278(7) -0.0040(5) -0.0031(5) -0.0037(5)
Si2 0.0266(7) 0.0268(8) 0.0349(8) -0.0101(6) -0.0036(6) -0.0018(5)
O6 0.0247(16) 0.0197(18) 0.0351(19) -0.0114(14) 0.0016(14) -0.0078(13)
O5 0.0223(15) 0.0199(18) 0.0380(19) -0.0097(15) -0.0023(14) -0.0078(13)
O1 0.0197(16) 0.024(2) 0.053(2) -0.0077(16) -0.0052(15) -0.0032(13)
O4 0.0194(15) 0.0223(18) 0.0357(19) -0.0035(14) 0.0001(14) -0.0040(13)
O2 0.0284(17) 0.031(2) 0.037(2) -0.0112(16) -0.0079(15) 0.0041(14)
O3 0.0176(15) 0.030(2) 0.043(2) -0.0087(16) -0.0004(14) -0.0022(13)
O8 0.0266(17) 0.038(2) 0.047(2) -0.0080(17) -0.0170(16) -0.0044(15)
O11 0.0203(15) 0.0176(17) 0.0344(18) -0.0091(14) -0.0105(13) 0.0019(12)
O12 0.0265(16) 0.032(2) 0.040(2) -0.0175(16) -0.0073(14) 0.0020(14)
O10 0.0164(14) 0.0222(18) 0.0330(18) -0.0069(14) -0.0065(13) 0.0031(12)
O9 0.0123(14) 0.0282(19) 0.041(2) -0.0084(15) -0.0047(13) 0.0025(13)
O7 0.0307(17) 0.024(2) 0.037(2) -0.0111(15) -0.0016(14) -0.0065(14)
N5 0.0160(17) 0.019(2) 0.034(2) -0.0110(17) 0.0037(15) -0.0042(15)
N8 0.0180(18) 0.019(2) 0.041(3) -0.0045(18) -0.0100(17) 0.0009(15)
N4 0.026(2) 0.022(2) 0.030(2) -0.0044(17) -0.0028(17) -0.0089(16)
N1 0.0151(16) 0.020(2) 0.030(2) -0.0077(16) -0.0050(15) 0.0024(14)
N2 0.0108(16) 0.026(2) 0.031(2) -0.0038(17) -0.0039(15) 0.0017(14)
N3 0.0167(17) 0.026(2) 0.036(2) -0.0087(18) -0.0024(16) 0.0013(15)
C20 0.034(3) 0.031(3) 0.043(3) -0.012(2) 0.003(2) -0.002(2)
C18 0.019(2) 0.020(2) 0.030(3) -0.0048(19) -0.0024(18) -0.0023(17)
C13 0.020(2) 0.015(2) 0.027(2) -0.0024(18) 0.0006(18) -0.0022(17)
C12 0.017(2) 0.027(3) 0.026(2) -0.003(2) -0.0022(18) -0.0002(18)
C11 0.019(2) 0.025(3) 0.031(3) -0.006(2) -0.0067(18) -0.0020(18)
C10 0.017(2) 0.019(2) 0.035(3) -0.006(2) -0.0023(18) -0.0026(17)
C9 0.020(2) 0.024(3) 0.046(3) -0.007(2) -0.002(2) -0.0062(19)
C8 0.021(2) 0.017(2) 0.031(3) -0.002(2) -0.004(2) -0.0044(17)
C5 0.0144(19) 0.018(2) 0.030(3) -0.0063(19) -0.0061(17) 0.0005(16)
C6 0.018(2) 0.020(2) 0.032(3) -0.006(2) -0.0042(18) -0.0006(17)
C7 0.020(2) 0.016(2) 0.033(3) -0.0046(19) -0.0053(18) 0.0003(17)
C1 0.021(2) 0.018(2) 0.029(3) -0.0048(19) -0.0030(18) -0.0031(17)
C19 0.025(2) 0.029(3) 0.043(3) -0.003(2) -0.008(2) 0.004(2)
C21 0.020(2) 0.032(3) 0.039(3) -0.004(2) -0.005(2) -0.009(2)
C16 0.024(2) 0.026(3) 0.038(3) 0.000(2) -0.006(2) -0.0081(19)
C17 0.020(2) 0.029(3) 0.046(3) -0.006(2) -0.002(2) -0.0109(19)
C2 0.0142(19) 0.012(2) 0.037(3) -0.0009(19) -0.0060(18) -0.0003(16)
C3 0.018(2) 0.018(2) 0.029(3) -0.0029(19) -0.0030(18) 0.0000(17)
N6 0.0176(18) 0.023(2) 0.041(2) -0.0049(18) -0.0019(17) -0.0038(15)
N7 0.0164(18) 0.031(2) 0.036(2) -0.0049(19) -0.0041(16) -0.0014(16)
C15 0.020(2) 0.027(3) 0.045(3) -0.012(2) -0.011(2) 0.0014(19)
C14 0.026(2) 0.024(3) 0.042(3) -0.010(2) -0.009(2) -0.0049(19)
C22 0.018(2) 0.017(2) 0.026(2) -0.0040(18) -0.0028(17) -0.0042(16)
C23 0.0123(18) 0.021(2) 0.025(2) -0.0020(18) 0.0010(17) -0.0042(16)
C24 0.0147(19) 0.019(2) 0.025(2) -0.0027(18) -0.0012(17) -0.0009(16)
C26 0.0137(18) 0.018(2) 0.022(2) -0.0041(18) -0.0022(16) -0.0032(16)
C29 0.0161(19) 0.015(2) 0.023(2) -0.0020(17) -0.0044(17) -0.0005(16)
C30 0.015(2) 0.032(3) 0.034(3) -0.009(2) -0.0110(18) 0.0027(18)
C31 0.020(2) 0.021(2) 0.028(3) -0.0049(19) -0.0056(18) 0.0046(17)
C36 0.020(2) 0.030(3) 0.027(3) -0.003(2) -0.0046(18) -0.0033(19)
C35 0.023(2) 0.023(3) 0.038(3) -0.004(2) -0.005(2) -0.0059(19)
C34 0.029(2) 0.030(3) 0.024(3) -0.007(2) -0.0056(19) 0.003(2)
C39 0.032(3) 0.032(3) 0.033(3) -0.004(2) -0.006(2) -0.001(2)
C41 0.056(4) 0.041(4) 0.067(4) 0.013(3) -0.006(3) -0.016(3)
C42 0.033(3) 0.045(4) 0.054(4) -0.017(3) -0.013(2) 0.012(2)
C37 0.058(4) 0.032(3) 0.049(4) -0.010(3) -0.006(3) -0.018(3)
C38 0.034(3) 0.052(4) 0.069(4) -0.032(3) -0.006(3) 0.008(3)
C28 0.019(2) 0.018(2) 0.030(3) -0.0031(19) -0.0001(18) -0.0004(17)
C27 0.0161(19) 0.021(2) 0.028(3) 0.0003(19) -0.0012(18) -0.0005(17)
C32 0.022(2) 0.028(3) 0.037(3) -0.005(2) -0.006(2) -0.0099(19)
C33 0.018(2) 0.038(3) 0.033(3) -0.013(2) 0.0037(19) -0.007(2)
C40 0.052(4) 0.061(5) 0.042(4) -0.006(3) -0.012(3) -0.004(3)

loop_
_atom_type_symbol
_atom_type_description
_atom_type_scat_dispersion_real
_atom_type_scat_dispersion_imag
_atom_type_scat_source
C C 0.0033 0.0016 'International Tables Vol C Tables 4.2.6.8 and 6.1.1.4'
H H 0.0000 0.0000 'International Tables Vol C Tables 4.2.6.8 and 6.1.1.4'
N N 0.0061 0.0033 'International Tables Vol C Tables 4.2.6.8 and 6.1.1.4'
O O 0.0106 0.0060 'International Tables Vol C Tables 4.2.6.8 and 6.1.1.4'
Si Si 0.0817 0.0704 'International Tables Vol C Tables 4.2.6.8 and 6.1.1.4'

loop_
_geom_angle_atom_site_label_1
_geom_angle_atom_site_label_2
_geom_angle_atom_site_label_3
_geom_angle
O6 Si1 C16 108.9(2)
O6 Si1 C17 109.0(2)
C16 Si1 C17 107.9(2)
O6 Si1 C18 105.31(18)
C16 Si1 C18 113.0(2)
C17 Si1 C18 112.5(2)
O12 Si2 C37 111.4(2)
O12 Si2 C38 102.9(2)
C37 Si2 C38 109.0(3)
O12 Si2 C39 109.6(2)
C37 Si2 C39 112.1(2)
C38 Si2 C39 111.4(3)
C13 O6 Si1 126.3(3)
C8 O5 C9 114.9(3)
N6 O3 N7 112.8(3)
C29 O11 C30 115.6(3)
C34 O12 Si2 135.7(3)
N3 O9 N2 113.2(3)
C5 N5 C8 126.6(4)
C5 N5 H47 116.7
C8 N5 H47 116.7
O2 N8 O1 123.2(4)
O2 N8 C1 119.6(4)
O1 N8 C1 117.3(4)
O8 N4 O7 123.0(4)
O8 N4 C22 118.1(4)
O7 N4 C22 118.9(4)
C26 N1 C29 126.1(4)
C26 N1 H22 116.9
C29 N1 H22 116.9
C24 N2 O9 103.4(3)
C23 N3 O9 104.4(3)
C18 C20 H33 109.5
C18 C20 H32 109.5
H33 C20 H32 109.5
C18 C20 H31 109.5
H33 C20 H31 109.5
H32 C20 H31 109.5
C19 C18 C21 109.2(4)
C19 C18 C20 108.2(4)
C21 C18 C20 108.7(4)
C19 C18 Si1 110.8(3)
C21 C18 Si1 110.8(3)
C20 C18 Si1 109.1(3)
O6 C13 C14 120.1(4)
O6 C13 C12 120.2(4)
C14 C13 C12 119.6(4)
C11 C12 C13 119.7(4)
C11 C12 H44 120.2
C13 C12 H44 120.2
C12 C11 C10 121.7(4)
C12 C11 H43 119.2
C10 C11 H43 119.2
C15 C10 C11 117.7(4)
C15 C10 C9 121.2(4)
C11 C10 C9 120.8(4)
O5 C9 C10 108.2(4)
O5 C9 H46 110.1
C10 C9 H46 110.1
O5 C9 H45 110.1
C10 C9 H45 110.1
H46 C9 H45 108.4
O4 C8 O5 127.9(4)
O4 C8 N5 124.6(4)
O5 C8 N5 107.5(4)
C6 C5 N5 128.6(4)
C6 C5 C3 116.8(4)
N5 C5 C3 114.6(4)
C5 C6 C7 120.1(4)
C5 C6 H48 119.9
C7 C6 H48 119.9
C1 C7 C6 124.4(4)
C1 C7 H49 117.8
C6 C7 H49 117.8
C7 C1 C2 117.8(4)
C7 C1 N8 120.4(4)
C2 C1 N8 121.7(4)
C18 C19 H26 109.5
C18 C19 H34 109.5
H26 C19 H34 109.5
C18 C19 H27 109.5
H26 C19 H27 109.5
H34 C19 H27 109.5
C18 C21 H29 109.5
C18 C21 H30 109.5
H29 C21 H30 109.5
C18 C21 H28 109.5
H29 C21 H28 109.5
H30 C21 H28 109.5
Si1 C16 H35 109.5
Si1 C16 H36 109.5
H35 C16 H36 109.5
Si1 C16 H37 109.5
H35 C16 H37 109.5
H36 C16 H37 109.5
Si1 C17 H39 109.5
Si1 C17 H38 109.5
H39 C17 H38 109.5
Si1 C17 H40 109.5
H39 C17 H40 109.5
H38 C17 H40 109.5
N7 C2 C3 108.7(4)
N7 C2 C1 133.3(4)
C3 C2 C1 118.0(4)
N6 C3 C2 110.3(4)
N6 C3 C5 126.9(4)
C2 C3 C5 122.8(4)
C3 N6 O3 104.0(4)
C2 N7 O3 104.1(3)
C10 C15 C14 121.6(4)
C10 C15 H42 119.2
C14 C15 H42 119.2
C15 C14 C13 119.8(4)
C15 C14 H41 120.1
C13 C14 H41 120.1
C28 C22 C23 118.2(4)
C28 C22 N4 120.3(4)
C23 C22 N4 121.5(4)
N3 C23 C22 132.8(4)
N3 C23 C24 108.1(4)
C22 C23 C24 119.1(4)
N2 C24 C23 110.8(4)
N2 C24 C26 127.0(4)
C23 C24 C26 122.2(4)
C27 C26 N1 128.1(4)
C27 C26 C24 116.1(4)
N1 C26 C24 115.8(4)
O10 C29 O11 126.5(4)
O10 C29 N1 124.6(4)
O11 C29 N1 108.9(3)
O11 C30 C31 107.5(3)
O11 C30 H20 110.2
C31 C30 H20 110.2
O11 C30 H21 110.2
C31 C30 H21 110.2
H20 C30 H21 108.5
C36 C31 C32 117.9(4)
C36 C31 C30 122.5(4)
C32 C31 C30 119.6(4)
C31 C36 C35 121.3(4)
C31 C36 H17 119.3
C35 C36 H17 119.3
C36 C35 C34 119.6(4)
C36 C35 H16 120.2
C34 C35 H16 120.2
O12 C34 C33 118.4(4)
O12 C34 C35 122.1(4)
C33 C34 C35 119.4(4)
C40 C39 C41 109.7(5)
C40 C39 C42 108.2(4)
C41 C39 C42 108.3(5)
C40 C39 Si2 110.3(4)
C41 C39 Si2 109.2(4)
C42 C39 Si2 111.1(4)
C39 C41 H7 109.5
C39 C41 H9 109.5
H7 C41 H9 109.5
C39 C41 H8 109.5
H7 C41 H8 109.5
H9 C41 H8 109.5
C39 C42 H6 109.5
C39 C42 H5 109.5
H6 C42 H5 109.5
C39 C42 H4 109.5
H6 C42 H4 109.5
H5 C42 H4 109.5
Si2 C37 H14 109.5
Si2 C37 H13 109.5
H14 C37 H13 109.5
Si2 C37 H15 109.5
H14 C37 H15 109.5
H13 C37 H15 109.5
Si2 C38 H12 109.5
Si2 C38 H11 109.5
H12 C38 H11 109.5
Si2 C38 H10 109.5
H12 C38 H10 109.5
H11 C38 H10 109.5
C22 C28 C27 122.4(4)
C22 C28 H25 118.8
C27 C28 H25 118.8
C26 C27 C28 122.0(4)
C26 C27 H24 119.0
C28 C27 H24 119.0
C33 C32 C31 121.3(4)
C33 C32 H18 119.4
C31 C32 H18 119.4
C32 C33 C34 120.5(4)
C32 C33 H19 119.7
C34 C33 H19 119.7
C39 C40 H2 109.5
C39 C40 H3 109.5
H2 C40 H3 109.5
C39 C40 H1 109.5
H2 C40 H1 109.5
H3 C40 H1 109.5

loop_
_geom_bond_atom_site_label_1
_geom_bond_atom_site_label_2
_geom_bond_distance
Si1 O6 1.666(3)
Si1 C16 1.847(5)
Si1 C17 1.867(4)
Si1 C18 1.873(5)
Si2 O12 1.652(3)
Si2 C37 1.865(5)
Si2 C38 1.867(5)
Si2 C39 1.879(5)
O6 C13 1.370(5)
O5 C8 1.327(5)
O5 C9 1.463(5)
O1 N8 1.242(5)
O4 C8 1.205(5)
O2 N8 1.224(5)
O3 N6 1.371(5)
O3 N7 1.391(5)
O8 N4 1.232(5)
O11 C29 1.333(5)
O11 C30 1.452(5)
O12 C34 1.366(6)
O10 C29 1.209(5)
O9 N3 1.373(5)
O9 N2 1.385(4)
O7 N4 1.236(5)
N5 C5 1.382(6)
N5 C8 1.394(5)
N5 H47 0.8600
N8 C1 1.435(6)
N4 C22 1.439(6)
N1 C26 1.375(5)
N1 C29 1.383(5)
N1 H22 0.8600
N2 C24 1.314(6)
N3 C23 1.336(5)
C20 C18 1.544(6)
C20 H33 0.9600
C20 H32 0.9600
C20 H31 0.9600
C18 C19 1.535(6)
C18 C21 1.537(6)
C13 C14 1.391(6)
C13 C12 1.394(6)
C12 C11 1.379(6)
C12 H44 0.9300
C11 C10 1.400(6)
C11 H43 0.9300
C10 C15 1.385(6)
C10 C9 1.488(7)
C9 H46 0.9700
C9 H45 0.9700
C5 C6 1.366(6)
C5 C3 1.440(6)
C6 C7 1.411(6)
C6 H48 0.9300
C7 C1 1.362(6)
C7 H49 0.9300
C1 C2 1.423(6)
C19 H26 0.9600
C19 H34 0.9600
C19 H27 0.9600
C21 H29 0.9600
C21 H30 0.9600
C21 H28 0.9600
C16 H35 0.9600
C16 H36 0.9600
C16 H37 0.9600
C17 H39 0.9600
C17 H38 0.9600
C17 H40 0.9600
C2 N7 1.323(5)
C2 C3 1.420(6)
C3 N6 1.315(6)
C15 C14 1.388(7)
C15 H42 0.9300
C14 H41 0.9300
C22 C28 1.366(6)
C22 C23 1.415(6)
C23 C24 1.420(6)
C24 C26 1.443(5)
C26 C27 1.360(6)
C30 C31 1.487(6)
C30 H20 0.9700
C30 H21 0.9700
C31 C36 1.383(6)
C31 C32 1.401(6)
C36 C35 1.386(7)
C36 H17 0.9300
C35 C34 1.400(6)
C35 H16 0.9300
C34 C33 1.377(7)
C39 C40 1.534(7)
C39 C41 1.533(7)
C39 C42 1.538(7)
C41 H7 0.9600
C41 H9 0.9600
C41 H8 0.9600
C42 H6 0.9600
C42 H5 0.9600
C42 H4 0.9600
C37 H14 0.9600
C37 H13 0.9600
C37 H15 0.9600
C38 H12 0.9600
C38 H11 0.9600
C38 H10 0.9600
C28 C27 1.422(6)
C28 H25 0.9300
C27 H24 0.9300
C32 C33 1.370(7)
C32 H18 0.9300
C33 H19 0.9300
C40 H2 0.9600
C40 H3 0.9600
C40 H1 0.9600
